data_7228228
loop_
_publ_author_name
'Konieczny, Krzysztof'
'Bakowicz, Julia'
'Galica, Tomasz'
'Siedlecka, Renata'
'Turowska-Tyrk, Ilona'

_publ_section_title
;
 The reasons for the photochemical behaviour of propylamine
 4-(2,4,6-triisopropylbenzoyl)benzoate during the Norrish-Yang reaction
;
_journal_name_full CrystEngComm
_journal_paper_doi 10.1039/C7CE00558J
_journal_year 2017
_chemical_formula_sum 'C26 H37 N O3'
_chemical_formula_weight 411.56
_chemical_properties_physical ', Photo-sensitive'
_space_group_crystal_system monoclinic
_space_group_IT_number 14
_space_group_name_Hall '-P 2ybc'
_space_group_name_H-M_alt 'P 1 21/c 1'
_symmetry_space_group_name_Hall '-P 2ybc'
_symmetry_space_group_name_H-M 'P 1 21/c 1'
_atom_sites_solution_hydrogens geom
_atom_sites_solution_primary direct
_atom_sites_solution_secondary difmap
_audit_creation_method SHELXL-2014/7
_audit_update_record
;
2017-03-23 deposited with the CCDC.
2017-05-04 downloaded from the CCDC.
;
_cell_angle_alpha 90
_cell_angle_beta 93.294(9)
_cell_angle_gamma 90
_cell_formula_units_Z 4
_cell_length_a 24.429(2)
_cell_length_b 6.1940(6)
_cell_length_c 16.7949(19)
_cell_measurement_reflns_used 1260
_cell_measurement_temperature 299(2)
_cell_measurement_theta_max 20.9420
_cell_measurement_theta_min 2.4260
_cell_volume 2537.1(4)
_computing_cell_refinement 'CrysAlisPro (Agilent Technologies, 2014)'
_computing_data_collection 'CrysAlisPro (Agilent Technologies, 2014)'
_computing_data_reduction 'CrysAlisPro (Rigaku Oxford Diffraction, 2016)'
_computing_molecular_graphics 'ORTEP-3 for Windows (Farrugia, 2012)'
_computing_publication_material 'SHELXL-2014/7 (Sheldrick, 2015)'
_computing_structure_refinement 'SHELXL-2014/7 (Sheldrick, 2015)'
_computing_structure_solution 'SHELXS-2013/1 (Sheldrick, 2008)'
_diffrn_ambient_temperature 299(2)
_diffrn_detector_area_resol_mean 15.9718
_diffrn_measured_fraction_theta_full 0.995
_diffrn_measured_fraction_theta_max 0.995
_diffrn_measurement_device_type 'KM4 with Eos CCD'
_diffrn_measurement_method '\w scans'
_diffrn_radiation_monochromator graphite
_diffrn_radiation_type MoK\a
_diffrn_radiation_wavelength 0.71073
_diffrn_reflns_av_R_equivalents 0.0484
_diffrn_reflns_av_unetI/netI 0.0610
_diffrn_reflns_Laue_measured_fraction_full 0.995
_diffrn_reflns_Laue_measured_fraction_max 0.995
_diffrn_reflns_limit_h_max 25
_diffrn_reflns_limit_h_min -29
_diffrn_reflns_limit_k_max 7
_diffrn_reflns_limit_k_min -7
_diffrn_reflns_limit_l_max 19
_diffrn_reflns_limit_l_min -16
_diffrn_reflns_number 8673
_diffrn_reflns_point_group_measured_fraction_full 0.995
_diffrn_reflns_point_group_measured_fraction_max 0.995
_diffrn_reflns_theta_full 24.999
_diffrn_reflns_theta_max 24.999
_diffrn_reflns_theta_min 2.429
_diffrn_source 'fine-focus sealed tube'
_exptl_absorpt_coefficient_mu 0.069
_exptl_absorpt_correction_T_max 1.00000
_exptl_absorpt_correction_T_min 0.74691
_exptl_absorpt_correction_type multi-scan
_exptl_absorpt_process_details 'Scale3 AbsPack (Agilent Technologies, 2014)'
_exptl_crystal_colour colourless
_exptl_crystal_density_diffrn 1.077
_exptl_crystal_description block
_exptl_crystal_F_000 896
_exptl_crystal_size_max 0.560
_exptl_crystal_size_mid 0.150
_exptl_crystal_size_min 0.130
_refine_diff_density_max 0.163
_refine_diff_density_min -0.174
_refine_diff_density_rms 0.043
_refine_ls_extinction_method none
_refine_ls_goodness_of_fit_ref 1.126
_refine_ls_hydrogen_treatment constr
_refine_ls_matrix_type full
_refine_ls_number_parameters 510
_refine_ls_number_reflns 4446
_refine_ls_number_restraints 625
_refine_ls_restrained_S_all 1.071
_refine_ls_R_factor_all 0.1899
_refine_ls_R_factor_gt 0.1120
_refine_ls_shift/su_max 0.000
_refine_ls_shift/su_mean 0.000
_refine_ls_structure_factor_coef Fsqd
_refine_ls_weighting_details 'w=1/[\s^2^(Fo^2^)+(0.1221P)^2^+1.6528P] where P=(Fo^2^+2Fc^2^)/3'
_refine_ls_weighting_scheme calc
_refine_ls_wR_factor_gt 0.2751
_refine_ls_wR_factor_ref 0.3196
_reflns_Friedel_coverage 0.000
_reflns_number_gt 2317
_reflns_number_total 4446
_reflns_threshold_expression 'I > 2\s(I)'
_cod_data_source_file c7ce00558j1.cif
_cod_data_source_block 35minUV
_cod_database_code 7228228
_shelx_shelxl_version_number 2014/7
_shelx_space_group_comment
;
The symmetry employed for this shelxl refinement is uniquely defined
by the following loop, which should always be used as a source of
symmetry information in preference to the above space-group names.
They are only intended as comments.
;
_shelx_estimated_absorpt_t_min 0.962
_shelx_estimated_absorpt_t_max 0.991

loop_
_space_group_symop_operation_xyz
'x, y, z'
'-x, y+1/2, -z+1/2'
'-x, -y, -z'
'x, -y-1/2, z-1/2'

loop_
_atom_site_label
_atom_site_type_symbol
_atom_site_fract_x
_atom_site_fract_y
_atom_site_fract_z
_atom_site_U_iso_or_equiv
_atom_site_adp_type
_atom_site_occupancy
_atom_site_site_symmetry_order
_atom_site_calc_flag
_atom_site_refinement_flags_posn
_atom_site_refinement_flags_adp
_atom_site_refinement_flags_occupancy
_atom_site_disorder_assembly
_atom_site_disorder_group
O1 O 0.2704(5) 1.3469(11) 0.5395(7) 0.084(3) Uani 0.699(3) 1 d D U P A 1
O2 O 0.4564(4) 0.804(2) 0.3191(9) 0.073(3) Uani 0.699(3) 1 d D U P A 1
O3 O 0.4100(3) 0.4998(13) 0.3298(6) 0.076(2) Uani 0.699(3) 1 d D U P A 1
C2 C 0.1617(4) 1.0752(16) 0.4895(5) 0.061(2) Uani 0.699(3) 1 d D U P A 1
C3 C 0.1131(4) 0.9881(18) 0.5133(6) 0.077(3) Uani 0.699(3) 1 d D U P A 1
H3 H 0.0817 0.9998 0.4794 0.092 Uiso 0.699(3) 1 calc R U P A 1
C4 C 0.1095(4) 0.8830(19) 0.5865(7) 0.080(3) Uani 0.699(3) 1 d D U P A 1
C5 C 0.1565(4) 0.8704(19) 0.6361(6) 0.073(3) Uani 0.699(3) 1 d D U P A 1
H5 H 0.1553 0.8009 0.6851 0.088 Uiso 0.699(3) 1 calc R U P A 1
C6 C 0.2053(4) 0.9589(19) 0.6143(5) 0.063(2) Uani 0.699(3) 1 d D U P A 1
C1 C 0.2075(3) 1.0636(13) 0.5414(5) 0.052(2) Uani 0.699(3) 1 d D U P A 1
C7 C 0.2599(3) 1.1626(14) 0.5183(5) 0.061(2) Uani 0.699(3) 1 d D U P A 1
C8 C 0.2995(3) 1.0369(12) 0.4732(5) 0.047(2) Uani 0.699(3) 1 d D U P A 1
C9 C 0.3477(3) 1.1321(12) 0.4534(5) 0.052(2) Uani 0.699(3) 1 d D U P A 1
H9 H 0.3549 1.2740 0.4688 0.063 Uiso 0.699(3) 1 calc R U P A 1
C10 C 0.3853(4) 1.0219(17) 0.4115(7) 0.058(3) Uani 0.699(3) 1 d D U P A 1
H10 H 0.4173 1.0900 0.3977 0.070 Uiso 0.699(3) 1 calc R U P A 1
C11 C 0.3757(5) 0.813(2) 0.3900(10) 0.049(3) Uani 0.699(3) 1 d D U P A 1
C12 C 0.3279(4) 0.7114(16) 0.4119(7) 0.052(3) Uani 0.699(3) 1 d D U P A 1
H12 H 0.3212 0.5682 0.3977 0.063 Uiso 0.699(3) 1 calc R U P A 1
C13 C 0.2907(4) 0.8221(18) 0.4544(8) 0.059(3) Uani 0.699(3) 1 d D U P A 1
H13 H 0.2595 0.7525 0.4705 0.071 Uiso 0.699(3) 1 calc R U P A 1
C14 C 0.4174(4) 0.6915(17) 0.3431(6) 0.057(3) Uani 0.699(3) 1 d D U P A 1
C15 C 0.1637(5) 1.1920(19) 0.4096(6) 0.084(3) Uani 0.699(3) 1 d D U P A 1
H15 H 0.2027 1.2182 0.4021 0.101 Uiso 0.699(3) 1 calc R U P A 1
C16 C 0.1377(10) 1.409(2) 0.4111(10) 0.132(6) Uani 0.699(3) 1 d D U P A 1
H16A H 0.1523 1.4881 0.4568 0.198 Uiso 0.699(3) 1 calc R U P A 1
H16B H 0.1452 1.4865 0.3634 0.198 Uiso 0.699(3) 1 calc R U P A 1
H16C H 0.0988 1.3933 0.4141 0.198 Uiso 0.699(3) 1 calc R U P A 1
C17 C 0.1435(7) 1.054(3) 0.3396(6) 0.126(5) Uani 0.699(3) 1 d D U P A 1
H17A H 0.1618 0.9169 0.3422 0.190 Uiso 0.699(3) 1 calc R U P A 1
H17B H 0.1046 1.0322 0.3414 0.190 Uiso 0.699(3) 1 calc R U P A 1
H17C H 0.1511 1.1254 0.2907 0.190 Uiso 0.699(3) 1 calc R U P A 1
C18 C 0.0547(5) 0.790(2) 0.6097(8) 0.113(4) Uani 0.699(3) 1 d D U P A 1
H18 H 0.0282 0.8355 0.5670 0.135 Uiso 0.699(3) 1 calc R U P A 1
C19 C 0.0530(9) 0.551(3) 0.6083(18) 0.176(7) Uani 0.699(3) 1 d D U P A 1
H19A H 0.0661 0.4996 0.5589 0.263 Uiso 0.699(3) 1 calc R U P A 1
H19B H 0.0758 0.4948 0.6520 0.263 Uiso 0.699(3) 1 calc R U P A 1
H19C H 0.0160 0.5027 0.6131 0.263 Uiso 0.699(3) 1 calc R U P A 1
C20 C 0.0352(6) 0.895(3) 0.6840(10) 0.157(7) Uani 0.699(3) 1 d D U P A 1
H20A H 0.0379 1.0487 0.6794 0.236 Uiso 0.699(3) 1 calc R U P A 1
H20B H -0.0022 0.8549 0.6906 0.236 Uiso 0.699(3) 1 calc R U P A 1
H20C H 0.0576 0.8469 0.7295 0.236 Uiso 0.699(3) 1 calc R U P A 1
C21 C 0.2565(4) 0.9406(17) 0.6697(6) 0.085(3) Uani 0.699(3) 1 d D U P A 1
H21 H 0.2877 0.9750 0.6378 0.101 Uiso 0.699(3) 1 calc R U P A 1
C22 C 0.2565(5) 1.1041(16) 0.7350(7) 0.108(3) Uani 0.699(3) 1 d D U P A 1
H22A H 0.2502 1.2449 0.7125 0.163 Uiso 0.699(3) 1 calc R U P A 1
H22B H 0.2280 1.0704 0.7701 0.163 Uiso 0.699(3) 1 calc R U P A 1
H22C H 0.2914 1.1021 0.7645 0.163 Uiso 0.699(3) 1 calc R U P A 1
C23 C 0.2664(5) 0.7159(15) 0.7026(6) 0.105(3) Uani 0.699(3) 1 d D U P A 1
H23A H 0.2661 0.6144 0.6594 0.157 Uiso 0.699(3) 1 calc R U P A 1
H23B H 0.3013 0.7111 0.7319 0.157 Uiso 0.699(3) 1 calc R U P A 1
H23C H 0.2379 0.6794 0.7374 0.157 Uiso 0.699(3) 1 calc R U P A 1
O1Z O 0.2435(19) 1.340(6) 0.503(3) 0.066(14) Uiso 0.068(3) 1 d D U P B 2
O2Z O 0.455(2) 0.79(2) 0.333(9) 0.073(13) Uiso 0.068(3) 1 d D U P B 2
O3Z O 0.395(3) 0.553(9) 0.287(4) 0.071(12) Uiso 0.068(3) 1 d D U P B 2
C2Z C 0.1522(18) 0.969(11) 0.496(3) 0.091(19) Uiso 0.068(3) 1 d D U P B 2
C3Z C 0.1092(19) 0.835(11) 0.519(3) 0.092(18) Uiso 0.068(3) 1 d D U P B 2
H3Z H 0.0768 0.8209 0.4875 0.111 Uiso 0.068(3) 1 calc R U P B 2
C4Z C 0.117(2) 0.726(11) 0.591(3) 0.096(18) Uiso 0.068(3) 1 d D U P B 2
C5Z C 0.166(2) 0.745(11) 0.636(3) 0.091(19) Uiso 0.068(3) 1 d D U P B 2
H5Z H 0.1706 0.6649 0.6832 0.110 Uiso 0.068(3) 1 calc R U P B 2
C6Z C 0.208(2) 0.881(11) 0.615(3) 0.077(19) Uiso 0.068(3) 1 d D U P B 2
C1Z C 0.1998(18) 0.989(10) 0.543(3) 0.08(2) Uiso 0.068(3) 1 d D U P B 2
C7Z C 0.2288(14) 1.120(6) 0.482(2) 0.081(16) Uiso 0.068(3) 1 d D U P B 2
C8Z C 0.2782(15) 1.022(6) 0.445(3) 0.044(10) Uiso 0.068(3) 1 d D U P B 2
C9Z C 0.3225(17) 1.146(7) 0.424(3) 0.067(17) Uiso 0.068(3) 1 d D U P B 2
H9Z H 0.3239 1.2917 0.4378 0.080 Uiso 0.068(3) 1 calc R U P B 2
C10Z C 0.3644(19) 1.056(8) 0.384(3) 0.073(18) Uiso 0.068(3) 1 d D U P B 2
H10Z H 0.3942 1.1399 0.3710 0.088 Uiso 0.068(3) 1 calc R U P B 2
C11Z C 0.362(2) 0.841(8) 0.362(4) 0.069(19) Uiso 0.068(3) 1 d D U P B 2
C12Z C 0.319(3) 0.714(8) 0.385(5) 0.067(19) Uiso 0.068(3) 1 d D U P B 2
H12Z H 0.3184 0.5665 0.3735 0.080 Uiso 0.068(3) 1 calc R U P B 2
C13Z C 0.277(2) 0.806(7) 0.424(4) 0.053(17) Uiso 0.068(3) 1 d D U P B 2
H13Z H 0.2470 0.7213 0.4372 0.063 Uiso 0.068(3) 1 calc R U P B 2
C14Z C 0.407(2) 0.728(10) 0.320(5) 0.059(10) Uiso 0.068(3) 1 d D U P B 2
C15Z C 0.1724(16) 1.100(8) 0.427(3) 0.098(19) Uiso 0.068(3) 1 d D U P B 2
C16Z C 0.142(3) 1.313(11) 0.412(6) 0.14(4) Uiso 0.068(3) 1 d D U P B 2
H16D H 0.1409 1.3911 0.4610 0.207 Uiso 0.068(3) 1 calc R U P B 2
H16E H 0.1613 1.3972 0.3742 0.207 Uiso 0.068(3) 1 calc R U P B 2
H16F H 0.1057 1.2842 0.3906 0.207 Uiso 0.068(3) 1 calc R U P B 2
C17Z C 0.175(3) 0.975(15) 0.351(3) 0.10(3) Uiso 0.068(3) 1 d D U P B 2
H17D H 0.1881 1.0670 0.3098 0.155 Uiso 0.068(3) 1 calc R U P B 2
H17E H 0.1997 0.8550 0.3589 0.155 Uiso 0.068(3) 1 calc R U P B 2
H17F H 0.1392 0.9221 0.3344 0.155 Uiso 0.068(3) 1 calc R U P B 2
C18Z C 0.067(3) 0.632(13) 0.629(4) 0.11(2) Uiso 0.068(3) 1 d D U P B 2
H18Z H 0.0379 0.6924 0.5943 0.137 Uiso 0.068(3) 1 calc R U P B 2
C19Z C 0.061(6) 0.399(15) 0.611(9) 0.18(2) Uiso 0.068(3) 1 d D U P B 2
H19D H 0.0727 0.3709 0.5585 0.264 Uiso 0.068(3) 1 calc R U P B 2
H19E H 0.0822 0.3156 0.6493 0.264 Uiso 0.068(3) 1 calc R U P B 2
H19F H 0.0227 0.3602 0.6129 0.264 Uiso 0.068(3) 1 calc R U P B 2
C20Z C 0.052(5) 0.72(2) 0.705(6) 0.17(2) Uiso 0.068(3) 1 d D U P B 2
H20D H 0.0591 0.8683 0.7076 0.249 Uiso 0.068(3) 1 calc R U P B 2
H20E H 0.0138 0.6897 0.7112 0.249 Uiso 0.068(3) 1 calc R U P B 2
H20F H 0.0733 0.6451 0.7476 0.249 Uiso 0.068(3) 1 calc R U P B 2
C21Z C 0.256(2) 0.937(12) 0.674(3) 0.08(2) Uiso 0.068(3) 1 d D U P B 2
H21Z H 0.2754 1.0596 0.6527 0.100 Uiso 0.068(3) 1 calc R U P B 2
C22Z C 0.232(4) 1.010(18) 0.752(4) 0.105(19) Uiso 0.068(3) 1 d D U P B 2
H22D H 0.2062 1.1230 0.7411 0.158 Uiso 0.068(3) 1 calc R U P B 2
H22E H 0.2147 0.8900 0.7761 0.158 Uiso 0.068(3) 1 calc R U P B 2
H22F H 0.2616 1.0621 0.7875 0.158 Uiso 0.068(3) 1 calc R U P B 2
C23Z C 0.296(3) 0.762(17) 0.691(6) 0.10(3) Uiso 0.068(3) 1 d D U P B 2
H23D H 0.3109 0.7156 0.6423 0.153 Uiso 0.068(3) 1 calc R U P B 2
H23E H 0.3253 0.8144 0.7268 0.153 Uiso 0.068(3) 1 calc R U P B 2
H23F H 0.2784 0.6423 0.7154 0.153 Uiso 0.068(3) 1 calc R U P B 2
O1P O 0.2601(19) 1.316(4) 0.534(3) 0.122(15) Uiso 0.233(3) 1 d D U P C 3
O2P O 0.4426(10) 0.782(5) 0.2970(17) 0.075(8) Uiso 0.233(3) 1 d D U P C 3
O3P O 0.3947(10) 0.482(4) 0.3100(17) 0.059(7) Uiso 0.233(3) 1 d D U P C 3
C2P C 0.1480(10) 1.029(6) 0.4776(16) 0.095(14) Uiso 0.233(3) 1 d D U P C 3
C3P C 0.0990(10) 0.932(5) 0.4985(16) 0.076(11) Uiso 0.233(3) 1 d D U P C 3
H3P H 0.0675 0.9384 0.4648 0.091 Uiso 0.233(3) 1 calc R U P C 3
C4P C 0.0990(11) 0.825(5) 0.5714(17) 0.084(13) Uiso 0.233(3) 1 d D U P C 3
C5P C 0.1455(11) 0.806(5) 0.6227(18) 0.076(11) Uiso 0.233(3) 1 d D U P C 3
H5P H 0.1448 0.7256 0.6693 0.091 Uiso 0.233(3) 1 calc R U P C 3
C6P C 0.1933(10) 0.912(6) 0.6027(16) 0.076(12) Uiso 0.233(3) 1 d D U P C 3
C1P C 0.1935(8) 1.005(5) 0.5282(14) 0.054(9) Uiso 0.233(3) 1 d D U P C 3
C7P C 0.2530(8) 1.084(3) 0.5410(11) 0.069(9) Uiso 0.233(3) 1 d D U P C 3
C8P C 0.2948(9) 0.980(4) 0.4889(15) 0.058(7) Uiso 0.233(3) 1 d D U P C 3
C9P C 0.3455(10) 1.073(4) 0.4749(16) 0.074(11) Uiso 0.233(3) 1 d D U P C 3
H9P H 0.3555 1.2006 0.5010 0.089 Uiso 0.233(3) 1 calc R U P C 3
C10P C 0.3818(12) 0.982(5) 0.4231(17) 0.061(12) Uiso 0.233(3) 1 d D U P C 3
H10P H 0.4153 1.0478 0.4159 0.073 Uiso 0.233(3) 1 calc R U P C 3
C11P C 0.3681(15) 0.793(6) 0.382(3) 0.052(12) Uiso 0.233(3) 1 d D U P C 3
C12P C 0.3178(13) 0.695(6) 0.396(3) 0.075(14) Uiso 0.233(3) 1 d D U P C 3
H12P H 0.3088 0.5624 0.3729 0.090 Uiso 0.233(3) 1 calc R U P C 3
C13P C 0.2816(13) 0.797(6) 0.444(2) 0.064(12) Uiso 0.233(3) 1 d D U P C 3
H13P H 0.2466 0.7389 0.4470 0.076 Uiso 0.233(3) 1 calc R U P C 3
C14P C 0.4055(12) 0.674(4) 0.3275(19) 0.044(8) Uiso 0.233(3) 1 d D U P C 3
C15P C 0.1506(16) 1.137(6) 0.3963(18) 0.095(14) Uiso 0.233(3) 1 d D U P C 3
H15P H 0.1893 1.1572 0.3860 0.114 Uiso 0.233(3) 1 calc R U P C 3
C16P C 0.123(3) 1.355(7) 0.393(4) 0.16(3) Uiso 0.233(3) 1 d D U P C 3
H16G H 0.1394 1.4459 0.4339 0.239 Uiso 0.233(3) 1 calc R U P C 3
H16H H 0.1281 1.4196 0.3416 0.239 Uiso 0.233(3) 1 calc R U P C 3
H16I H 0.0848 1.3383 0.4001 0.239 Uiso 0.233(3) 1 calc R U P C 3
C17P C 0.126(2) 0.995(7) 0.333(2) 0.124(17) Uiso 0.233(3) 1 d D U P C 3
H17G H 0.1437 0.8567 0.3358 0.185 Uiso 0.233(3) 1 calc R U P C 3
H17H H 0.0876 0.9779 0.3404 0.185 Uiso 0.233(3) 1 calc R U P C 3
H17I H 0.1309 1.0592 0.2819 0.185 Uiso 0.233(3) 1 calc R U P C 3
C18P C 0.0464(13) 0.729(7) 0.602(3) 0.113(13) Uiso 0.233(3) 1 d D U P C 3
H18P H 0.0188 0.7402 0.5570 0.136 Uiso 0.233(3) 1 calc R U P C 3
C19P C 0.054(3) 0.492(7) 0.617(5) 0.160(15) Uiso 0.233(3) 1 d D U P C 3
H19G H 0.0698 0.4262 0.5712 0.240 Uiso 0.233(3) 1 calc R U P C 3
H19H H 0.0789 0.4717 0.6629 0.240 Uiso 0.233(3) 1 calc R U P C 3
H19I H 0.0197 0.4262 0.6256 0.240 Uiso 0.233(3) 1 calc R U P C 3
C20P C 0.023(3) 0.840(11) 0.670(4) 0.172(17) Uiso 0.233(3) 1 d D U P C 3
H20G H 0.0183 0.9904 0.6577 0.259 Uiso 0.233(3) 1 calc R U P C 3
H20H H -0.0123 0.7774 0.6791 0.259 Uiso 0.233(3) 1 calc R U P C 3
H20I H 0.0469 0.8229 0.7163 0.259 Uiso 0.233(3) 1 calc R U P C 3
C21P C 0.2495(9) 0.991(3) 0.6310(11) 0.074(8) Uiso 0.233(3) 1 d D U P C 3
C22P C 0.2519(15) 1.165(5) 0.6943(16) 0.114(12) Uiso 0.233(3) 1 d D U P C 3
H22G H 0.2895 1.2017 0.7077 0.171 Uiso 0.233(3) 1 calc R U P C 3
H22H H 0.2326 1.2901 0.6745 0.171 Uiso 0.233(3) 1 calc R U P C 3
H22I H 0.2353 1.1124 0.7411 0.171 Uiso 0.233(3) 1 calc R U P C 3
C23P C 0.2902(10) 0.810(4) 0.6492(15) 0.082(7) Uiso 0.233(3) 1 d D U P C 3
H23G H 0.3250 0.8698 0.6669 0.123 Uiso 0.233(3) 1 calc R U P C 3
H23H H 0.2769 0.7191 0.6903 0.123 Uiso 0.233(3) 1 calc R U P C 3
H23I H 0.2943 0.7255 0.6019 0.123 Uiso 0.233(3) 1 calc R U P C 3
N1 N 0.55595(15) 0.6797(6) 0.2735(3) 0.0716(12) Uani 0.613(19) 1 d D . P D 4
H1A H 0.5623 0.8030 0.2484 0.107 Uiso 0.613(19) 1 calc R U P D 4
H1B H 0.5544 0.5718 0.2384 0.107 Uiso 0.613(19) 1 calc R U P D 4
H1C H 0.5242 0.6889 0.2968 0.107 Uiso 0.613(19) 1 calc R U P D 4
C24 C 0.6008(5) 0.639(2) 0.3348(8) 0.084(4) Uani 0.613(19) 1 d D U P D 4
H24A H 0.6027 0.7595 0.3716 0.101 Uiso 0.613(19) 1 calc R U P D 4
H24B H 0.6352 0.6335 0.3088 0.101 Uiso 0.613(19) 1 calc R U P D 4
C25 C 0.5949(5) 0.435(2) 0.3816(8) 0.119(5) Uani 0.613(19) 1 d D U P D 4
H25A H 0.5992 0.3138 0.3457 0.143 Uiso 0.613(19) 1 calc R U P D 4
H25B H 0.6251 0.4281 0.4217 0.143 Uiso 0.613(19) 1 calc R U P D 4
C26 C 0.5430(8) 0.402(5) 0.4224(16) 0.170(11) Uani 0.613(19) 1 d D U P D 4
H26A H 0.5444 0.2665 0.4501 0.255 Uiso 0.613(19) 1 calc R U P D 4
H26B H 0.5386 0.5170 0.4599 0.255 Uiso 0.613(19) 1 calc R U P D 4
H26C H 0.5126 0.4022 0.3836 0.255 Uiso 0.613(19) 1 calc R U P D 4
N1B N 0.55595(15) 0.6797(6) 0.2735(3) 0.0716(12) Uani 0.387(19) 1 d D . P D 5
H1D H 0.5717 0.7782 0.2437 0.107 Uiso 0.387(19) 1 calc R U P D 5
H1E H 0.5603 0.5494 0.2524 0.107 Uiso 0.387(19) 1 calc R U P D 5
H1F H 0.5203 0.7086 0.2751 0.107 Uiso 0.387(19) 1 calc R U P D 5
C24B C 0.5817(10) 0.684(4) 0.3550(11) 0.107(7) Uani 0.387(19) 1 d D U P D 5
H24C H 0.5777 0.8288 0.3763 0.128 Uiso 0.387(19) 1 calc R U P D 5
H24D H 0.6206 0.6576 0.3519 0.128 Uiso 0.387(19) 1 calc R U P D 5
C25B C 0.5592(11) 0.524(4) 0.4142(13) 0.119(10) Uani 0.387(19) 1 d D U P D 5
H25C H 0.5791 0.5421 0.4653 0.142 Uiso 0.387(19) 1 calc R U P D 5
H25D H 0.5211 0.5589 0.4213 0.142 Uiso 0.387(19) 1 calc R U P D 5
C26B C 0.5625(15) 0.288(4) 0.390(2) 0.169(13) Uani 0.387(19) 1 d D U P D 5
H26D H 0.5476 0.1993 0.4306 0.253 Uiso 0.387(19) 1 calc R U P D 5
H26E H 0.5420 0.2658 0.3404 0.253 Uiso 0.387(19) 1 calc R U P D 5
H26F H 0.6002 0.2490 0.3845 0.253 Uiso 0.387(19) 1 calc R U P D 5

loop_
_atom_site_aniso_label
_atom_site_aniso_U_11
_atom_site_aniso_U_22
_atom_site_aniso_U_33
_atom_site_aniso_U_23
_atom_site_aniso_U_13
_atom_site_aniso_U_12
O1 0.087(5) 0.057(4) 0.113(6) -0.032(3) 0.046(5) -0.001(3)
O2 0.051(4) 0.081(5) 0.091(8) 0.009(5) 0.041(4) 0.001(3)
O3 0.068(5) 0.059(4) 0.104(7) -0.025(4) 0.035(5) -0.001(3)
C2 0.066(5) 0.060(5) 0.058(5) 0.008(4) 0.027(4) 0.016(4)
C3 0.054(5) 0.099(7) 0.078(6) 0.002(6) 0.010(5) 0.005(5)
C4 0.067(6) 0.085(7) 0.092(7) -0.003(6) 0.029(5) 0.004(5)
C5 0.068(6) 0.084(7) 0.069(6) 0.007(6) 0.024(5) -0.002(5)
C6 0.070(6) 0.062(6) 0.058(5) 0.005(5) 0.023(4) 0.006(5)
C1 0.057(5) 0.042(4) 0.058(5) -0.011(4) 0.010(4) 0.003(4)
C7 0.063(5) 0.052(5) 0.068(5) -0.005(5) 0.022(4) 0.014(4)
C8 0.052(4) 0.046(4) 0.045(4) 0.008(4) 0.009(3) 0.007(3)
C9 0.055(4) 0.037(4) 0.066(5) 0.011(4) 0.004(4) -0.003(3)
C10 0.049(5) 0.052(5) 0.076(6) 0.017(5) 0.021(4) 0.009(4)
C11 0.050(5) 0.047(6) 0.050(5) 0.005(4) 0.007(5) 0.007(4)
C12 0.051(5) 0.045(5) 0.061(6) -0.008(4) 0.011(5) 0.001(4)
C13 0.045(4) 0.071(6) 0.063(6) -0.023(4) 0.020(4) -0.015(4)
C14 0.059(5) 0.064(5) 0.047(5) 0.005(4) 0.009(5) 0.011(4)
C15 0.077(6) 0.093(8) 0.082(6) 0.011(6) 0.016(5) 0.023(6)
C16 0.182(16) 0.104(9) 0.113(10) 0.038(8) 0.027(10) 0.046(11)
C17 0.145(13) 0.149(12) 0.085(8) 0.008(8) -0.001(7) -0.039(10)
C18 0.080(6) 0.136(11) 0.127(9) 0.015(8) 0.046(6) -0.024(7)
C19 0.140(10) 0.171(16) 0.225(16) -0.024(14) 0.088(10) -0.058(12)
C20 0.087(8) 0.216(15) 0.179(12) -0.019(11) 0.097(9) -0.008(8)
C21 0.076(6) 0.101(7) 0.079(6) 0.012(6) 0.024(5) 0.008(5)
C22 0.132(9) 0.074(6) 0.118(9) -0.016(7) 0.006(7) 0.000(6)
C23 0.110(8) 0.103(7) 0.100(7) -0.009(6) -0.008(6) 0.026(6)
N1 0.061(2) 0.065(3) 0.092(3) 0.006(2) 0.028(2) -0.001(2)
C24 0.053(7) 0.088(8) 0.112(9) -0.009(7) 0.003(6) 0.012(5)
C25 0.076(8) 0.140(13) 0.139(11) 0.012(10) -0.018(8) -0.005(8)
C26 0.111(15) 0.22(3) 0.18(2) 0.09(2) 0.050(11) 0.010(15)
N1B 0.061(2) 0.065(3) 0.092(3) 0.006(2) 0.028(2) -0.001(2)
C24B 0.078(14) 0.120(14) 0.123(14) -0.021(12) 0.005(11) -0.003(12)
C25B 0.078(17) 0.15(2) 0.122(18) 0.046(16) -0.018(15) -0.017(14)
C26B 0.12(3) 0.18(3) 0.20(3) 0.01(2) 0.04(2) -0.04(2)

loop_
_atom_type_symbol
_atom_type_description
_atom_type_scat_dispersion_real
_atom_type_scat_dispersion_imag
_atom_type_scat_source
C C 0.0033 0.0016 'International Tables Vol C Tables 4.2.6.8 and 6.1.1.4'
H H 0.0000 0.0000 'International Tables Vol C Tables 4.2.6.8 and 6.1.1.4'
N N 0.0061 0.0033 'International Tables Vol C Tables 4.2.6.8 and 6.1.1.4'
O O 0.0106 0.0060 'International Tables Vol C Tables 4.2.6.8 and 6.1.1.4'

loop_
_geom_angle_atom_site_label_1
_geom_angle_atom_site_label_2
_geom_angle_atom_site_label_3
_geom_angle
C1 C2 C3 118.4(7)
C1 C2 C15 120.9(8)
C3 C2 C15 120.6(9)
C2 C3 C4 122.2(9)
C5 C4 C3 117.7(8)
C5 C4 C18 122.3(9)
C3 C4 C18 120.0(10)
C6 C5 C4 121.2(8)
C5 C6 C1 119.8(8)
C5 C6 C21 120.1(7)
C1 C6 C21 120.1(8)
C2 C1 C6 120.6(8)
C2 C1 C7 119.5(7)
C6 C1 C7 119.9(8)
O1 C7 C8 120.6(7)
O1 C7 C1 118.6(6)
C8 C7 C1 120.7(7)
C9 C8 C13 118.8(6)
C9 C8 C7 119.4(7)
C13 C8 C7 121.7(7)
C10 C9 C8 121.3(7)
C11 C10 C9 120.0(8)
C10 C11 C12 119.6(7)
C10 C11 C14 119.9(8)
C12 C11 C14 120.4(8)
C13 C12 C11 120.0(8)
C12 C13 C8 120.2(8)
O3 C14 O2 125.9(8)
O3 C14 C11 118.7(8)
O2 C14 C11 115.4(8)
C16 C15 C17 113.7(11)
C16 C15 C2 112.2(8)
C17 C15 C2 112.9(10)
C19 C18 C20 115.6(11)
C19 C18 C4 113.3(10)
C20 C18 C4 111.9(10)
C22 C21 C23 111.3(8)
C22 C21 C6 111.4(9)
C23 C21 C6 113.6(8)
C1Z C2Z C3Z 121(2)
C1Z C2Z C15Z 95.1(17)
C3Z C2Z C15Z 144(2)
C4Z C3Z C2Z 117(2)
C5Z C4Z C3Z 121(2)
C5Z C4Z C18Z 119(3)
C3Z C4Z C18Z 119(3)
C4Z C5Z C6Z 122(2)
C1Z C6Z C5Z 116(2)
C1Z C6Z C21Z 122(3)
C5Z C6Z C21Z 121(2)
C2Z C1Z C6Z 123(2)
C2Z C1Z C7Z 94.3(17)
C6Z C1Z C7Z 142(2)
O1Z C7Z C1Z 118(3)
O1Z C7Z C8Z 106(2)
C1Z C7Z C8Z 118(3)
O1Z C7Z C15Z 113(2)
C1Z C7Z C15Z 85.9(15)
C8Z C7Z C15Z 114(2)
C13Z C8Z C9Z 119(2)
C13Z C8Z C7Z 119(2)
C9Z C8Z C7Z 122(2)
C10Z C9Z C8Z 121(2)
C9Z C10Z C11Z 120(2)
C10Z C11Z C12Z 119(2)
C10Z C11Z C14Z 123(3)
C12Z C11Z C14Z 117(2)
C13Z C12Z C11Z 120(2)
C12Z C13Z C8Z 121(2)
O2Z C14Z O3Z 124(3)
O2Z C14Z C11Z 118(3)
O3Z C14Z C11Z 116(3)
C17Z C15Z C2Z 114(3)
C17Z C15Z C16Z 110(2)
C2Z C15Z C16Z 115(3)
C17Z C15Z C7Z 117(3)
C2Z C15Z C7Z 84.7(15)
C16Z C15Z C7Z 115(3)
C20Z C18Z C19Z 120(3)
C20Z C18Z C4Z 119(3)
C19Z C18Z C4Z 111(3)
C23Z C21Z C22Z 109(3)
C23Z C21Z C6Z 116(3)
C22Z C21Z C6Z 109(3)
C1P C2P C3P 118.3(18)
C1P C2P C15P 122(2)
C3P C2P C15P 119.5(19)
C4P C3P C2P 117.9(19)
C3P C4P C5P 122.8(19)
C3P C4P C18P 121(2)
C5P C4P C18P 116(2)
C4P C5P C6P 119(2)
C1P C6P C5P 117.5(18)
C1P C6P C21P 95.8(14)
C5P C6P C21P 147(2)
C2P C1P C6P 124.2(17)
C2P C1P C7P 141.5(18)
C6P C1P C7P 93.3(14)
O1P C7P C8P 106.5(19)
O1P C7P C1P 115(2)
C8P C7P C1P 116.2(17)
O1P C7P C21P 116(2)
C8P C7P C21P 117.0(16)
C1P C7P C21P 85.2(12)
C13P C8P C9P 115.3(18)
C13P C8P C7P 121.0(18)
C9P C8P C7P 123.3(18)
C10P C9P C8P 123(2)
C11P C10P C9P 120(2)
C10P C11P C12P 118.2(18)
C10P C11P C14P 125(2)
C12P C11P C14P 117(2)
C13P C12P C11P 120(2)
C12P C13P C8P 123(2)
O3P C14P O2P 124(2)
O3P C14P C11P 118(2)
O2P C14P C11P 117(2)
C17P C15P C16P 110(3)
C17P C15P C2P 110(2)
C16P C15P C2P 113(3)
C20P C18P C19P 112(3)
C20P C18P C4P 117(3)
C19P C18P C4P 109(3)
C6P C21P C22P 117(2)
C6P C21P C23P 113.5(19)
C22P C21P C23P 112.7(18)
C6P C21P C7P 85.3(13)
C22P C21P C7P 113.4(17)
C23P C21P C7P 112.4(16)
N1 C24 C25 114.8(9)
C26 C25 C24 117.6(15)
N1B C24B C25B 116.1(16)
C26B C25B C24B 115(2)

loop_
_geom_bond_atom_site_label_1
_geom_bond_atom_site_label_2
_geom_bond_distance
O1 C7 1.218(10)
O2 C14 1.267(10)
O3 C14 1.220(9)
C2 C1 1.379(10)
C2 C3 1.385(11)
C2 C15 1.528(10)
C3 C4 1.398(10)
C4 C5 1.382(11)
C4 C18 1.527(11)
C5 C6 1.379(11)
C6 C1 1.391(9)
C6 C21 1.520(11)
C1 C7 1.490(10)
C7 C8 1.483(8)
C8 C9 1.374(9)
C8 C13 1.381(11)
C9 C10 1.372(9)
C10 C11 1.357(11)
C11 C12 1.396(10)
C11 C14 1.523(9)
C12 C13 1.370(8)
C15 C16 1.490(12)
C15 C17 1.514(13)
C18 C19 1.485(14)
C18 C20 1.506(13)
C21 C22 1.492(11)
C21 C23 1.512(11)
O1Z C7Z 1.444(19)
O2Z C14Z 1.25(2)
O3Z C14Z 1.25(2)
C2Z C1Z 1.374(19)
C2Z C3Z 1.411(18)
C2Z C15Z 1.515(18)
C3Z C4Z 1.387(19)
C4Z C5Z 1.384(19)
C4Z C18Z 1.524(19)
C5Z C6Z 1.401(19)
C6Z C1Z 1.386(18)
C6Z C21Z 1.523(19)
C1Z C7Z 1.510(18)
C7Z C8Z 1.518(17)
C7Z C15Z 1.623(19)
C8Z C13Z 1.383(19)
C8Z C9Z 1.391(19)
C9Z C10Z 1.381(19)
C10Z C11Z 1.382(19)
C11Z C12Z 1.390(19)
C11Z C14Z 1.512(18)
C12Z C13Z 1.382(19)
C15Z C17Z 1.506(19)
C15Z C16Z 1.522(19)
C18Z C20Z 1.44(2)
C18Z C19Z 1.48(2)
C21Z C23Z 1.48(2)
C21Z C22Z 1.52(2)
O1P C7P 1.448(18)
O2P C14P 1.259(18)
O3P C14P 1.249(18)
C2P C1P 1.368(17)
C2P C3P 1.403(18)
C2P C15P 1.524(18)
C3P C4P 1.391(18)
C4P C5P 1.391(18)
C4P C18P 1.527(18)
C5P C6P 1.397(17)
C6P C1P 1.379(18)
C6P C21P 1.506(17)
C1P C7P 1.536(17)
C7P C8P 1.527(16)
C7P C21P 1.626(17)
C8P C13P 1.387(18)
C8P C9P 1.400(18)
C9P C10P 1.396(18)
C10P C11P 1.386(18)
C11P C12P 1.400(18)
C11P C14P 1.523(17)
C12P C13P 1.386(18)
C15P C17P 1.48(2)
C15P C16P 1.51(2)
C18P C20P 1.48(2)
C18P C19P 1.50(2)
C21P C22P 1.512(18)
C21P C23P 1.518(17)
N1 C24 1.481(10)
C24 C25 1.501(14)
C25 C26 1.488(15)
N1B C24B 1.474(17)
C24B C25B 1.531(18)
C25B C26B 1.519(19)
